data_4335600
loop_
_publ_author_name
'Xiao-Ming Jiang'
'Guan-E Wang'
'Zhi-Fa Liu'
'Ming-Jian Zhang'
'Guo-Cong Guo'

_publ_section_title
;
 Large Mid-IR Second-Order Nonlinear-Optical Effects Designed by the
 Supramolecular Assembly of Different Bond Types without IR Absorption
;
_journal_name_full 'Inorganic Chemistry'
_journal_page_first 8865
_journal_page_last 8871
_journal_paper_doi 10.1021/ic401056t
_journal_volume 52
_journal_year 2013
_chemical_formula_moiety 'Cl6 Hg6 P4 Pb'
_chemical_formula_sum 'Cl6 Hg6 P4 Pb'
_chemical_formula_weight 1747.31
_space_group_IT_number 198
_symmetry_cell_setting cubic
_symmetry_space_group_name_Hall 'P 2ac 2ab 3'
_symmetry_space_group_name_H-M 'P 21 3'
_atom_sites_solution_primary direct
_atom_sites_solution_secondary difmap
_audit_creation_method SHELXL-97
_cell_angle_alpha 90.00
_cell_angle_beta 90.00
_cell_angle_gamma 90.00
_cell_formula_units_Z 4
_cell_length_a 11.8837(2)
_cell_length_b 11.8837(2)
_cell_length_c 11.8837(2)
_cell_measurement_reflns_used 2684
_cell_measurement_temperature 293(2)
_cell_measurement_theta_max 27.4719
_cell_measurement_theta_min 2.4236
_cell_volume 1678.24(5)
_computing_cell_refinement 'CrystalClear (Rigaku Corp.,2007)'
_computing_data_collection 'CrystalClear (Rigaku Corp.,2007)'
_computing_data_reduction 'CrystalClear (Rigaku Corp.,2007)'
_computing_molecular_graphics 'DIAMOND (Brandenburg, 1999)'
_computing_publication_material 'Siemens SHELXTL^TM^ 5'
_computing_structure_refinement 'SHELXL-97 (Sheldrick, 1997)'
_computing_structure_solution 'SHELXS-97 (Sheldrick, 1990)'
_diffrn_ambient_temperature 293(2)
_diffrn_detector_area_resol_mean 28.5714
_diffrn_measured_fraction_theta_full 1.000
_diffrn_measured_fraction_theta_max 1.000
_diffrn_measurement_device_type 'Rigaku SATURN724'
_diffrn_measurement_method CCD_Profile_fitting
_diffrn_radiation_monochromator graphite
_diffrn_radiation_source 'fine-focus sealed tube'
_diffrn_radiation_type MoK\a
_diffrn_radiation_wavelength 0.71073
_diffrn_reflns_av_R_equivalents 0.0713
_diffrn_reflns_av_sigmaI/netI 0.0233
_diffrn_reflns_limit_h_max 14
_diffrn_reflns_limit_h_min -14
_diffrn_reflns_limit_k_max 14
_diffrn_reflns_limit_k_min -14
_diffrn_reflns_limit_l_max 12
_diffrn_reflns_limit_l_min -14
_diffrn_reflns_number 14733
_diffrn_reflns_theta_full 25.94
_diffrn_reflns_theta_max 25.94
_diffrn_reflns_theta_min 2.42
_exptl_absorpt_coefficient_mu 65.976
_exptl_absorpt_correction_T_max 1.0000
_exptl_absorpt_correction_T_min 0.3223
_exptl_absorpt_correction_type multi-scan
_exptl_crystal_colour Yellow
_exptl_crystal_density_diffrn 6.916
_exptl_crystal_description Block
_exptl_crystal_F_000 2896
_exptl_crystal_size_max 0.10
_exptl_crystal_size_mid 0.10
_exptl_crystal_size_min 0.10
_refine_diff_density_max 2.342
_refine_diff_density_min -1.487
_refine_diff_density_rms 0.357
_refine_ls_abs_structure_details 'Flack H D (1983), Acta Cryst. A39, 876-881'
_refine_ls_abs_structure_Flack 0.00(9)
_refine_ls_extinction_coef 0.00071(5)
_refine_ls_extinction_expression Fc^*^=kFc[1+0.001xFc^2^\l^3^/sin(2\q)]^-1/4^
_refine_ls_extinction_method SHELXL
_refine_ls_goodness_of_fit_ref 1.087
_refine_ls_matrix_type full
_refine_ls_number_parameters 50
_refine_ls_number_reflns 1111
_refine_ls_number_restraints 0
_refine_ls_restrained_S_all 1.087
_refine_ls_R_factor_all 0.0286
_refine_ls_R_factor_gt 0.0286
_refine_ls_shift/su_max 0.000
_refine_ls_shift/su_mean 0.000
_refine_ls_structure_factor_coef Fsqd
_refine_ls_weighting_details 'calc w=1/[\s^2^(Fo^2^)+(0.0402P)^2^+86.6816P] where P=(Fo^2^+2Fc^2^)/3'
_refine_ls_weighting_scheme calc
_refine_ls_wR_factor_gt 0.0800
_refine_ls_wR_factor_ref 0.0800
_reflns_number_gt 1110
_reflns_number_total 1111
_reflns_threshold_expression >2sigma(I)
_cod_data_source_file ic401056t_si_001_1.cif
_cod_data_source_block (Hg6P4Cl3)(PbCl3)
_cod_database_code 4335600

loop_
_symmetry_equiv_pos_as_xyz
'x, y, z'
'-x+1/2, -y, z+1/2'
'-x, y+1/2, -z+1/2'
'x+1/2, -y+1/2, -z'
'z, x, y'
'z+1/2, -x+1/2, -y'
'-z+1/2, -x, y+1/2'
'-z, x+1/2, -y+1/2'
'y, z, x'
'-y, z+1/2, -x+1/2'
'y+1/2, -z+1/2, -x'
'-y+1/2, -z, x+1/2'

loop_
_atom_site_label
_atom_site_type_symbol
_atom_site_fract_x
_atom_site_fract_y
_atom_site_fract_z
_atom_site_U_iso_or_equiv
_atom_site_adp_type
_atom_site_occupancy
_atom_site_symmetry_multiplicity
_atom_site_calc_flag
_atom_site_refinement_flags
Hg1 Hg 0.01586(5) 0.27606(6) 0.21503(5) 0.0085(2) Uani 1 1 d .
Hg2 Hg 0.27031(6) 0.28379(6) 0.51394(5) 0.0076(2) Uani 1 1 d .
Pb1 Pb 0.02260(6) 0.02260(6) 0.02260(6) 0.0161(3) Uani 1 3 d S
P1 P 0.2108(3) 0.2108(3) 0.2108(3) 0.0003(12) Uiso 1 3 d S
P2 P 0.3171(3) 0.3171(3) 0.3171(3) 0.0007(13) Uiso 1 3 d S
P3 P 0.6841(3) 0.6841(3) 0.6841(3) 0.0016(13) Uiso 1 3 d S
P4 P 0.7906(4) 0.7906(4) 0.7906(4) 0.0038(14) Uiso 1 3 d S
Cl1 Cl 0.0145(4) 0.2954(4) 0.4578(3) 0.0135(8) Uani 1 1 d .
Cl2 Cl 0.0470(3) 0.5202(4) 0.2306(4) 0.0171(9) Uani 1 1 d .

loop_
_atom_site_aniso_label
_atom_site_aniso_U_11
_atom_site_aniso_U_22
_atom_site_aniso_U_33
_atom_site_aniso_U_23
_atom_site_aniso_U_13
_atom_site_aniso_U_12
Hg1 0.0040(3) 0.0114(3) 0.0103(3) -0.0026(3) -0.0010(3) 0.0025(3)
Hg2 0.0098(3) 0.0101(3) 0.0028(3) 0.0014(3) 0.0017(3) 0.0007(2)
Pb1 0.0161(3) 0.0161(3) 0.0161(3) 0.0016(3) 0.0016(3) 0.0016(3)
Cl1 0.0097(18) 0.024(2) 0.0072(18) -0.0034(16) 0.0008(15) -0.0063(18)
Cl2 0.0059(19) 0.0115(18) 0.034(2) -0.005(2) -0.0025(16) 0.0009(15)

loop_
_atom_type_symbol
_atom_type_description
_atom_type_scat_dispersion_real
_atom_type_scat_dispersion_imag
_atom_type_scat_source
P P 0.1023 0.0942 'International Tables Vol C Tables 4.2.6.8 and 6.1.1.4'
Cl Cl 0.1484 0.1585 'International Tables Vol C Tables 4.2.6.8 and 6.1.1.4'
Hg Hg -2.3894 9.2266 'International Tables Vol C Tables 4.2.6.8 and 6.1.1.4'
Pb Pb -3.3944 10.1111 'International Tables Vol C Tables 4.2.6.8 and 6.1.1.4'

loop_
_geom_angle_atom_site_label_1
_geom_angle_atom_site_label_2
_geom_angle_atom_site_label_3
_geom_angle
_geom_angle_site_symmetry_1
_geom_angle_site_symmetry_3
P1 Hg1 P3 167.83(15) . 2_564
P1 Hg1 Cl1 92.92(14) . .
P3 Hg1 Cl1 97.39(13) 2_564 .
P1 Hg1 Cl2 101.28(14) . .
P3 Hg1 Cl2 86.62(13) 2_564 .
Cl1 Hg1 Cl2 81.90(14) . .
P4 Hg2 P2 168.10(15) 3_646 .
P4 Hg2 Cl2 87.62(13) 3_646 5
P2 Hg2 Cl2 102.87(16) . 5
Cl1 Pb1 Cl1 86.52(13) 11_455 3_545
Cl1 Pb1 Cl1 86.52(13) 11_455 7_554
Cl1 Pb1 Cl1 86.52(13) 3_545 7_554
Cl1 Pb1 Cl2 82.27(12) 11_455 11_455
Cl1 Pb1 Cl2 165.46(13) 3_545 11_455
Cl1 Pb1 Cl2 83.59(11) 7_554 11_455
Cl1 Pb1 Cl2 83.59(11) 11_455 3_545
Cl1 Pb1 Cl2 82.27(12) 3_545 3_545
Cl1 Pb1 Cl2 165.46(13) 7_554 3_545
Cl2 Pb1 Cl2 105.52(9) 11_455 3_545
Cl1 Pb1 Cl2 165.46(13) 11_455 7_554
Cl1 Pb1 Cl2 83.59(11) 3_545 7_554
Cl1 Pb1 Cl2 82.27(12) 7_554 7_554
Cl2 Pb1 Cl2 105.52(9) 11_455 7_554
Cl2 Pb1 Cl2 105.52(9) 3_545 7_554
P2 P1 Hg1 110.63(15) . .
P2 P1 Hg1 110.63(15) . 9
Hg1 P1 Hg1 108.29(16) . 9
P2 P1 Hg1 110.63(15) . 5
Hg1 P1 Hg1 108.29(16) . 5
Hg1 P1 Hg1 108.29(16) 9 5
P1 P2 Hg2 109.21(16) . 9
P1 P2 Hg2 109.21(16) . 5
Hg2 P2 Hg2 109.73(16) 9 5
P1 P2 Hg2 109.21(16) . .
Hg2 P2 Hg2 109.73(16) 9 .
Hg2 P2 Hg2 109.73(16) 5 .
P4 P3 Hg1 111.22(16) . 10_655
P4 P3 Hg1 111.22(16) . 2_565
Hg1 P3 Hg1 107.66(17) 10_655 2_565
P4 P3 Hg1 111.22(16) . 6_556
Hg1 P3 Hg1 107.66(17) 10_655 6_556
Hg1 P3 Hg1 107.66(17) 2_565 6_556
P3 P4 Hg2 111.11(16) . 11_566
P3 P4 Hg2 111.11(16) . 3_656
Hg2 P4 Hg2 107.79(17) 11_566 3_656
P3 P4 Hg2 111.11(16) . 7_665
Hg2 P4 Hg2 107.79(17) 11_566 7_665
Hg2 P4 Hg2 107.79(17) 3_656 7_665
Pb1 Cl1 Hg1 99.43(14) 3 .
Hg2 Cl2 Hg1 96.26(13) 9 .
Hg2 Cl2 Pb1 96.23(14) 9 3
Hg1 Cl2 Pb1 92.03(14) . 3

loop_
_geom_bond_atom_site_label_1
_geom_bond_atom_site_label_2
_geom_bond_distance
_geom_bond_site_symmetry_2
Hg1 P1 2.444(2) .
Hg1 P3 2.451(3) 2_564
Hg1 Cl1 2.894(4) .
Hg1 Cl2 2.931(5) .
Hg2 P4 2.434(3) 3_646
Hg2 P2 2.437(2) .
Hg2 Cl2 2.854(4) 5
Pb1 Cl1 2.745(4) 11_455
Pb1 Cl1 2.745(4) 3_545
Pb1 Cl1 2.745(4) 7_554
Pb1 Cl2 3.048(5) 11_455
Pb1 Cl2 3.048(5) 3_545
Pb1 Cl2 3.048(5) 7_554
P1 P2 2.187(10) .
P1 Hg1 2.444(3) 9
P1 Hg1 2.444(3) 5
P2 Hg2 2.437(2) 9
P2 Hg2 2.437(2) 5
P3 P4 2.191(10) .
P3 Hg1 2.451(3) 10_655
P3 Hg1 2.451(3) 2_565
P3 Hg1 2.451(3) 6_556
P4 Hg2 2.434(3) 11_566
P4 Hg2 2.434(3) 3_656
P4 Hg2 2.434(3) 7_665
Cl1 Pb1 2.745(4) 3
Cl2 Hg2 2.854(4) 9
Cl2 Pb1 3.048(5) 3
